data_2008006
loop_
_publ_author_name
'Bengtsson-Kloo, L.'
'Berglund, J.'
'Stegemann, H.'
'Svensson, C.'
'Svensson, Per H.'

_publ_section_title
;
 Bis(triethylsulfonium) Tetraiodomercurate(II)
;
_journal_issue 12
_journal_name_full 'Acta Crystallographica Section C'
_journal_page_first 1851
_journal_page_last 1853
_journal_paper_doi 10.1107/S0108270198008889
_journal_volume 54
_journal_year 1998
_chemical_formula_iupac '(C6 H15 S)2 [Hg I4]'
_chemical_formula_moiety '[(C2 H5)3 S]2,[Hg I4]'
_chemical_formula_sum 'C12 H30 Hg I4 S2'
_chemical_formula_weight 946.71
_space_group_IT_number 88
_symmetry_cell_setting tetragonal
_symmetry_space_group_name_Hall '-I 4ad'
_symmetry_space_group_name_H-M 'I 41/a :2'
_audit_creation_method 'from TEXRAY.INF file'
_cell_angle_alpha 90
_cell_angle_beta 90
_cell_angle_gamma 90
_cell_formula_units_Z 8
_cell_length_a 13.9030(10)
_cell_length_b 13.9030(10)
_cell_length_c 25.963(3)
_cell_measurement_reflns_used 47
_cell_measurement_temperature 295
_cell_measurement_theta_max 38
_cell_measurement_theta_min 19
_cell_volume 5018.5(8)
_computing_cell_refinement 'local Software'
_computing_data_collection 'local software'
_computing_data_reduction 'PREPROCESS and PROCESS in TEXSAN (Molecular Structure Corporation, 1993)'
_computing_publication_material 'FINISH in TEXSAN'
_computing_structure_refinement 'LS in TEXSAN'
_computing_structure_solution 'MITHRIL in TEXSAN'
_diffrn_ambient_temperature 295
_diffrn_measurement_device Huber
_diffrn_measurement_method '\w scans with profile analysis'
_diffrn_radiation_monochromator graphite
_diffrn_radiation_source 'X-ray tube'
_diffrn_radiation_type MoK\a
_diffrn_radiation_wavelength 0.7107
_diffrn_reflns_limit_h_max 16
_diffrn_reflns_limit_h_min 0
_diffrn_reflns_limit_k_max 16
_diffrn_reflns_limit_k_min 0
_diffrn_reflns_limit_l_max 30
_diffrn_reflns_limit_l_min 0
_diffrn_reflns_number 2290
_diffrn_reflns_theta_max 25
_diffrn_reflns_theta_min 1.5
_diffrn_standards_decay_% 0.44
_diffrn_standards_interval_time 90
_diffrn_standards_number 3
_exptl_absorpt_coefficient_mu 11.16
_exptl_absorpt_correction_T_max 0.156
_exptl_absorpt_correction_T_min 0.095
_exptl_absorpt_correction_type 'Gaussian integration (Coppens et al., 1965)'
_exptl_absorpt_process_details 'from crystal shape'
_exptl_crystal_colour yellow
_exptl_crystal_density_diffrn 2.506
_exptl_crystal_density_method 'not measured'
_exptl_crystal_description 'tetragonal bipyramid'
_exptl_crystal_F_000 3408
_exptl_crystal_size_max 0.29
_exptl_crystal_size_mid 0.28
_exptl_crystal_size_min 0.28
_refine_diff_density_max 0.82
_refine_diff_density_min -0.71
_refine_ls_extinction_coef 2.02E-8
_refine_ls_extinction_method Zachariasen_(1968)_type_2_Gaussian_isotropic
_refine_ls_goodness_of_fit_obs 1.633
_refine_ls_hydrogen_treatment 'H atoms not located'
_refine_ls_matrix_type full
_refine_ls_number_constraints 7
_refine_ls_number_parameters 85
_refine_ls_number_reflns 1351
_refine_ls_number_restraints 0
_refine_ls_R_factor_obs 0.037
_refine_ls_shift/esd_max 0.060
_refine_ls_structure_factor_coef F
_refine_ls_weighting_scheme 'sigma; w = 4Fo^2^/\s^2^(Fo^2^)'
_refine_ls_wR_factor_obs 0.048
_reflns_number_observed 1351
_reflns_number_total 2290
_reflns_observed_criterion I>=3\s(I)
_cod_data_source_file os1033.cif
_cod_data_source_block os1033
_cod_depositor_comments
;
 Changing the _atom_site_occupancy data item value from '.' to '1'
 for all fully occupied atom sites.

 Antanas Vaitkus,
 2017-02-10
;
_cod_original_cell_volume 5018.0(10)
_cod_original_sg_symbol_H-M 'I 41/a'
_cod_original_formula_sum 'Hg I4 S2 C12 H30'
_cod_database_code 2008006

loop_
_symmetry_equiv_pos_as_xyz
'  +x,  +y,  +z'
'  -x,1/2-y,  +z'
3/4-y,1/4+x,1/4+z
1/4+y,1/4-x,1/4+z
'  -x,  -y,  -z'
'  +x,1/2+y,  -z'
3/4+y,1/4-x,1/4-z
1/4-y,1/4+x,1/4-z
1/2+x,1/2+y,1/2+z
'1/2-x,  -y,1/2+z'
1/4-y,3/4+x,3/4+z
3/4+y,3/4-x,3/4+z
1/2-x,1/2-y,1/2-z
'1/2+x,  +y,1/2-z'
1/4+y,3/4-x,3/4-z
3/4-y,3/4+x,3/4-z

loop_
_atom_site_aniso_label
_atom_site_aniso_U_11
_atom_site_aniso_U_22
_atom_site_aniso_U_33
_atom_site_aniso_U_12
_atom_site_aniso_U_13
_atom_site_aniso_U_23
Hg1 0.0518(4) 0.0518 0.0498 0 0 0
Hg2 0.0465(4) 0.0465 0.0523 0 0 0
I1 0.0713(6) 0.0626(6) 0.0789(8) -0.0109(5) 0.0122(6) -0.0234(5)
I2 0.0671(6) 0.0559(5) 0.0700(7) 0.0060(4) 0.0043(5) -0.0161(5)
S1 0.052(2) 0.058(2) 0.072(3) 0.001(2) 0.004(2) 0.002(2)
C2 0.110(10) 0.13(2) 0.080(10) 0.000(10) -0.040(10) 0.040(10)
C4 0.080(10) 0.053(10) 0.20(3) -0.002(9) 0.000(10) 0.000(10)
C6 0.13(2) 0.110(10) 0.11(2) 0.060(10) 0.000(10) 0.050(10)

loop_
_atom_site_label
_atom_site_fract_x
_atom_site_fract_y
_atom_site_fract_z
_atom_site_U_iso_or_equiv
_atom_site_thermal_displace_type
_atom_site_calc_flag
_atom_site_occupancy
Hg1 0 0.2500 0.6250 0.0512 Uani d 1
Hg2 0 0.2500 0.1250 0.0484 Uani d 1
I1 0.01132(8) 0.08367(7) 0.56589(4) 0.0710 Uani d 1
I2 0.04904(7) 0.09454(6) 0.06233(4) 0.0643 Uani d 1
S1 0.2744(2) 0.1806(2) 0.46560(10) 0.0605 Uani d 1
C1a 0.307(2) 0.140(2) 0.5310(10) 0.080(8) Uiso d 0.631(19)
C1b 0.253(3) 0.210(3) 0.535(2) 0.090(10) Uiso d 0.369(19)
C2 0.3650(10) 0.2150(10) 0.5594(7) 0.1061 Uani d 1
C3a 0.199(2) 0.081(2) 0.4420(10) 0.079(8) Uiso d 0.631(19)
C3b 0.258(3) 0.053(3) 0.474(2) 0.080(10) Uiso d 0.369(19)
C4 0.2700(10) -0.0020(10) 0.4312(10) 0.1116 Uani d 1
C5a 0.184(2) 0.275(2) 0.4830(10) 0.074(8) Uiso d 0.631(19)
C5b 0.150(4) 0.205(4) 0.430(2) 0.100(10) Uiso d 0.369(19)
C6 0.1430(10) 0.3120(10) 0.4297(7) 0.1134 Uiso d 1

loop_
_atom_type_symbol
_atom_type_scat_dispersion_real
_atom_type_scat_dispersion_imag
_atom_type_scat_source
H 0.000 0.000 'International Tables'
C 0.002 0.002 'International Tables'
S 0.110 0.124 'International Tables'
Hg -3.084 9.223 'International Tables'
I -0.726 1.812 'International Tables'

loop_
_geom_angle_atom_site_label_1
_geom_angle_atom_site_label_2
_geom_angle_atom_site_label_3
_geom_angle_site_symmetry_1
_geom_angle_site_symmetry_2
_geom_angle_site_symmetry_3
_geom_angle
_geom_angle_publ_flag
I1 Hg1 I1 1 1 2 112.98(5) yes
I1 Hg1 I1 1 1 7_456 107.74(2) yes
I1 Hg1 I1 1 1 8_556 107.74(2) no
I1 Hg1 I1 2 1 7_456 107.74(2) no
I1 Hg1 I1 2 1 8_556 107.74(2) no
I1 Hg1 I1 7_456 1 8_556 112.98(5) yes
I2 Hg2 I2 1 1 2 108.65(4) yes
I2 Hg2 I2 1 1 8 109.88(2) yes
I2 Hg2 I2 1 1 7_455 109.88(2) no
I2 Hg2 I2 2 1 8 109.88(2) no
I2 Hg2 I2 2 1 7_455 109.88(2) no
I2 Hg2 I2 8 1 7_455 108.65(4) no
C1a S1 C3a 1 1 1 102.0(10) yes
C1a S1 C5a 1 1 1 99.0(10) yes
C1b S1 C3b 1 1 1 94(2) yes
C1b S1 C5b 1 1 1 106.0(10) yes
C3a S1 C5a 1 1 1 102.0(10) yes
C3b S1 C5b 1 1 1 96(2) yes
S1 C1a C2 1 1 1 112.0(10) yes
S1 C1b C2 1 1 1 102(2) yes
S1 C3a C4 1 1 1 105.0(10) yes
S1 C3b C4 1 1 1 115(3) yes
S1 C5a C6 1 1 1 105.0(10) yes
S1 C5b C6 1 1 1 103(2) yes
C1a S1 C1b 1 1 1 38.0(10) no
C1a S1 C3b 1 1 1 67.0(10) no
C1a S1 C5b 1 1 1 133.0(10) no
C1b S1 C3a 1 1 1 113.0(10) no
C1b S1 C5a 1 1 1 60.0(10) no
C3a S1 C3b 1 1 1 39.0(10) no
C3a S1 C5b 1 1 1 58.0(10) no
C3b S1 C5a 1 1 1 124.0(10) no
C5a S1 C5b 1 1 1 53.0(10) no

loop_
_geom_bond_atom_site_label_1
_geom_bond_atom_site_label_2
_geom_bond_site_symmetry_1
_geom_bond_site_symmetry_2
_geom_bond_distance
_geom_bond_publ_flag
Hg1 I1 1 1 2.7799(9) yes
Hg1 I1 1 2 2.7799(9) no
Hg1 I1 1 7_456 2.7799(9) no
Hg1 I1 1 8_556 2.7799(9) no
Hg2 I2 1 1 2.7899(9) yes
Hg2 I2 1 2 2.7899(9) no
Hg2 I2 1 8 2.7899(9) no
Hg2 I2 1 7_455 2.7899(9) no
S1 C1a 1 1 1.83(3) yes
S1 C1b 1 1 1.87(5) yes
S1 C3a 1 1 1.83(3) yes
S1 C3b 1 1 1.80(5) yes
S1 C5a 1 1 1.87(2) yes
S1 C5b 1 1 2.00(5) yes
C1a C2 1 1 1.51(3) yes
C1b C2 1 1 1.68(5) yes
C1a C1b 1 1 1.23(5) yes
C3a C4 1 1 1.54(3) yes
C3b C4 1 1 1.36(5) yes
C3a C3b 1 1 1.23(5) yes
C5a C6 1 1 1.58(3) yes
C5b C6 1 1 1.49(5) yes
C5a C5b 1 1 1.75(6) yes
